data_9009508
loop_
_publ_author_name
'Smith, J. V.'
'Pluth, J. J.'
'Han, S.'

_publ_section_title
;
 Crystal structure refinement of miargyrite, AgSbS2
;
_journal_name_full 'Mineralogical Magazine'
_journal_page_first 671
_journal_page_last 675
_journal_paper_doi 10.1180/minmag.1997.061.408.05
_journal_volume 61
_journal_year 1997
_chemical_formula_sum 'Ag S2 Sb'
_chemical_name_mineral Miargyrite
_space_group_IT_number 5
_symmetry_space_group_name_Hall 'C 2y'
_symmetry_space_group_name_H-M 'C 1 2 1'
_cell_angle_alpha 90
_cell_angle_beta 98.567
_cell_angle_gamma 90
_cell_length_a 12.824
_cell_length_b 4.4060
_cell_length_c 13.193
_cell_formula_units_Z 8
_cell_volume 737.121
_database_code_amcsd 0014529
_exptl_crystal_density_diffrn 5.294
_cod_original_formula_sum 'Ag Sb S2'
_cod_database_code 9009508

loop_
_space_group_symop_operation_xyz
x,y,z
1/2+x,1/2+y,z
-x,y,-z
1/2-x,1/2+y,-z

loop_
_atom_site_aniso_label
_atom_site_aniso_U_11
_atom_site_aniso_U_22
_atom_site_aniso_U_33
_atom_site_aniso_U_12
_atom_site_aniso_U_13
_atom_site_aniso_U_23
Ag1 0.02580 0.04530 0.03310 0.00000 -0.00210 0.00000
Ag2 0.02490 0.04740 0.03820 0.00000 0.00080 0.00000
Ag3 0.03470 0.06150 0.04080 -0.01130 0.01430 0.01500
Sb1 0.02360 0.02120 0.01530 -0.00090 0.00370 -0.00100
Sb2 0.02320 0.01960 0.01520 -0.00010 0.00350 0.00020
S1 0.01840 0.02150 0.01690 0.00040 0.00290 -0.00190
S2 0.01840 0.02660 0.01640 -0.00080 0.00190 0.00220
S3 0.02130 0.02270 0.02180 0.00040 0.00750 -0.00050
S4 0.02190 0.02980 0.02180 0.00350 0.00760 0.00320

loop_
_atom_site_label
_atom_site_fract_x
_atom_site_fract_y
_atom_site_fract_z
_atom_site_U_iso_or_equiv
Ag1 0.00000 0.00000 0.00000 0.03540
Ag2 0.00000 0.94090 0.50000 0.03730
Ag3 0.00047 0.47000 0.24993 0.04480
Sb1 0.25543 0.93060 0.37660 0.02000
Sb2 0.74466 0.99980 0.12335 0.01930
S1 0.14338 0.31400 0.44958 0.01890
S2 0.85659 0.61440 0.05053 0.02050
S3 0.11168 0.14380 0.16765 0.02150
S4 0.88833 0.78530 0.33252 0.02410

loop_
_cod_related_entry_id
_cod_related_entry_database
_cod_related_entry_code
1 AMCSD 0014529
